data_2103096
loop_
_publ_author_name
'Kaduk, James A.'

_publ_section_title
;
 Use of the Inorganic Crystal Structure Database as a problem solving
 tool
;
_journal_coden_ASTM ASBSDK
_journal_issue 3
_journal_name_full
;
 Acta Crystallographica, Section B: Structural Science
;
_journal_page_first 370
_journal_page_last 379
_journal_paper_doi 10.1107/S0108768102003476
_journal_volume 58
_journal_year 2002
_chemical_formula_sum 'Cl2 H8 Mg O4'
_chemical_formula_weight 167.20
_space_group_IT_number 14
_symmetry_cell_setting monoclinic
_symmetry_space_group_name_Hall '-P 2ybc'
_symmetry_space_group_name_H-M 'P 1 21/c 1'
_atom_type_scat_source 'GSAS neutral atom'
_cell_angle_alpha 90.0
_cell_angle_beta 111.007(15)
_cell_angle_gamma 90.0
_cell_formula_units_Z 2
_cell_length_a 5.9001(9)
_cell_length_b 7.2709(7)
_cell_length_c 8.4199(7)
_cell_measurement_temperature 298
_cell_volume 337.20
_cod_data_source_file an0607.cif
_cod_original_sg_symbol_H-M 'P 21/c'
_cod_database_code 2103096

loop_
_symmetry_equiv_pos_as_xyz
+x,+y,+z
-x,+y+1/2,-z+1/2
-x,-y,-z
+x,-y+1/2,+z+1/2

loop_
_atom_site_label
_atom_site_fract_x
_atom_site_fract_y
_atom_site_fract_z
_atom_site_U_iso_or_equiv
_atom_site_thermal_displace_type
_atom_site_occupancy
Mg1 0.0 0.0 0.0 0.007(3) Uiso 1.0
Cl2 0.3089(16) 0.2557(16) 0.079(3) 0.007(3) Uiso 1.0
O3 -0.001(3) 0.000(4) 0.2406(18) 0.007(3) Uiso 1.0
O4 0.279(3) -0.214(3) 0.083(4) 0.007(3) Uiso 1.0
H5 0.0871 0.0597 0.3251 0.02 Uiso 1.0
H6 -0.0897 -0.0656 0.2852 0.02 Uiso 1.0
H7 0.3919 -0.2161 0.1608 0.02 Uiso 1.0
H8 0.3791 -0.215 0.0208 0.02 Uiso 1.0

loop_
_atom_type_symbol
MG
CL
O
H
